data_7245246
loop_
_publ_author_name
'Insan, Sandeep'
'Sudheendranath, Athul'
'Venugoplan, Paloth'
'Kumar, Anil'
'Thomas, Sajesh P.'

_publ_section_title
;
 Conformational preferences in a series of \a-hydroxy-ketone derivatives:
 Interplay of conformational energies and lattice cohesive energies
;
_journal_name_full CrystEngComm
_journal_paper_doi 10.1039/D2CE00700B
_journal_year 2022
_chemical_formula_moiety 'C21 H18 O3'
_chemical_formula_sum 'C21 H18 O3'
_chemical_formula_weight 318.35
_space_group_crystal_system monoclinic
_space_group_IT_number 4
_space_group_name_Hall 'P 2yb'
_space_group_name_H-M_alt 'P 1 21 1'
_atom_sites_solution_hydrogens geom
_atom_sites_solution_primary direct
_audit_creation_date 2022-03-01
_audit_creation_method
;
Olex2 1.5
(compiled 2021.12.09 svn.r5202d8cf for OlexSys, GUI svn.r6439)
;
_audit_update_record
;
2022-03-09 deposited with the CCDC.	2022-08-02 downloaded from the CCDC.
;
_cell_angle_alpha 90
_cell_angle_beta 91.974(3)
_cell_angle_gamma 90
_cell_formula_units_Z 2
_cell_length_a 6.0013(2)
_cell_length_b 16.6234(6)
_cell_length_c 8.3924(3)
_cell_measurement_reflns_used 2625
_cell_measurement_temperature 293(2)
_cell_measurement_theta_max 25
_cell_measurement_theta_min 4
_cell_volume 836.75(5)
_computing_molecular_graphics 'Olex2 1.5 (Dolomanov et al., 2009)'
_computing_publication_material 'Olex2 1.5 (Dolomanov et al., 2009)'
_computing_structure_refinement 'SHELXL 2016/4 (Sheldrick, 2015)'
_computing_structure_solution 'SHELXS  (Sheldrick, 2008)'
_diffrn_ambient_temperature 293
_diffrn_measured_fraction_theta_full 0.991
_diffrn_measured_fraction_theta_max 0.991
_diffrn_measurement_device_type 'Super Nova'
_diffrn_radiation_type MoK\a
_diffrn_radiation_wavelength 0.71073
_diffrn_reflns_av_R_equivalents 0.0433
_diffrn_reflns_av_unetI/netI 0.0428
_diffrn_reflns_Laue_measured_fraction_full 0.991
_diffrn_reflns_Laue_measured_fraction_max 0.991
_diffrn_reflns_limit_h_max 7
_diffrn_reflns_limit_h_min -6
_diffrn_reflns_limit_k_max 18
_diffrn_reflns_limit_k_min -19
_diffrn_reflns_limit_l_max 9
_diffrn_reflns_limit_l_min -9
_diffrn_reflns_number 6217
_diffrn_reflns_point_group_measured_fraction_full 0.896
_diffrn_reflns_point_group_measured_fraction_max 0.896
_diffrn_reflns_theta_full 25.000
_diffrn_reflns_theta_max 25.000
_diffrn_reflns_theta_min 3.397
_exptl_absorpt_coefficient_mu 0.084
_exptl_absorpt_correction_T_max 0.989
_exptl_absorpt_correction_T_min 0.984
_exptl_absorpt_correction_type multi-scan
_exptl_crystal_colour colourless
_exptl_crystal_colour_primary colourless
_exptl_crystal_density_diffrn 1.264
_exptl_crystal_description block
_exptl_crystal_F_000 336
_exptl_crystal_size_max 0.26
_exptl_crystal_size_mid 0.15
_exptl_crystal_size_min 0.14
_refine_diff_density_max 0.124
_refine_diff_density_min -0.137
_refine_diff_density_rms 0.034
_refine_ls_abs_structure_details
;
 Flack x determined using 917 quotients [(I+)-(I-)]/[(I+)+(I-)]
 (Parsons, Flack and Wagner, Acta Cryst. B69 (2013) 249-259).
;
_refine_ls_abs_structure_Flack -0.3(10)
_refine_ls_extinction_method none
_refine_ls_goodness_of_fit_ref 0.989
_refine_ls_hydrogen_treatment constr
_refine_ls_matrix_type full
_refine_ls_number_parameters 217
_refine_ls_number_reflns 2625
_refine_ls_number_restraints 1
_refine_ls_restrained_S_all 0.989
_refine_ls_R_factor_all 0.0442
_refine_ls_R_factor_gt 0.0398
_refine_ls_shift/su_max 0.000
_refine_ls_shift/su_mean 0.000
_refine_ls_structure_factor_coef Fsqd
_refine_ls_weighting_details 'w=1/[\s^2^(Fo^2^)+(0.0638P)^2^] where P=(Fo^2^+2Fc^2^)/3'
_refine_ls_weighting_scheme calc
_refine_ls_wR_factor_gt 0.0979
_refine_ls_wR_factor_ref 0.1014
_reflns_Friedel_coverage 0.742
_reflns_Friedel_fraction_full 0.793
_reflns_Friedel_fraction_max 0.793
_reflns_number_gt 2349
_reflns_number_total 2625
_reflns_threshold_expression 'I > 2\s(I)'
_cod_data_source_file d2ce00700b2.cif
_cod_data_source_block venu9
_cod_database_code 7245246
_shelx_shelxl_version_number 2016/4
_shelx_space_group_comment
;
The symmetry employed for this shelxl refinement is uniquely defined
by the following loop, which should always be used as a source of
symmetry information in preference to the above space-group names.
They are only intended as comments.
;
_shelx_estimated_absorpt_t_max 0.988
_shelx_estimated_absorpt_t_min 0.979
_olex2_refinement_description
;
1. Fixed Uiso
 At 1.2 times of:
  All C(H) groups
 At 1.5 times of:
  All C(H,H,H) groups, All O(H) groups
2.a Aromatic/amide H refined with riding coordinates:
 C2(H2A), C6(H6), C5(H5), C21(H21), C15(H15), C3(H3), C11(H11), C17(H17),
 C12(H12), C20(H20), C14(H14), C18(H18), C13(H13), C19(H19)
2.b Idealised Me refined with riding coordinates:
 C7(H7A,H7B,H7C)
2.c Idealised tetrahedral OH refined with riding coordinates:
 O2(H2)
;
_olex2_submission_special_instructions 'No special instructions were received'

loop_
_space_group_symop_operation_xyz
'x, y, z'
'-x, y+1/2, -z'

loop_
_atom_site_label
_atom_site_type_symbol
_atom_site_fract_x
_atom_site_fract_y
_atom_site_fract_z
_atom_site_U_iso_or_equiv
_atom_site_adp_type
_atom_site_occupancy
_atom_site_site_symmetry_order
_atom_site_calc_flag
_atom_site_refinement_flags_posn
_atom_site_refinement_flags_adp
_atom_site_refinement_flags_occupancy
_atom_site_disorder_assembly
_atom_site_disorder_group
O2 O 0.4617(3) 0.47533(12) 0.3058(2) 0.0426(5) Uani 1 1 d . . . . .
H2 H 0.342477 0.454683 0.327671 0.064 Uiso 1 1 calc R U . . .
O1 O 1.0195(3) 0.43438(12) 0.3345(3) 0.0505(6) Uani 1 1 d . . . . .
O3 O 0.9031(4) 0.79468(14) 0.1124(3) 0.0703(7) Uani 1 1 d . . . . .
C9 C 0.6366(4) 0.43904(16) 0.3986(3) 0.0342(6) Uani 1 1 d . . . . .
C10 C 0.6388(4) 0.34777(17) 0.3754(3) 0.0365(6) Uani 1 1 d . . . . .
C8 C 0.8531(4) 0.47601(17) 0.3335(3) 0.0357(6) Uani 1 1 d . . . . .
C1 C 0.8593(4) 0.56022(17) 0.2756(3) 0.0356(6) Uani 1 1 d . . . . .
C2 C 1.0349(4) 0.58266(18) 0.1818(3) 0.0397(7) Uani 1 1 d . . . . .
H2A H 1.142011 0.544547 0.157553 0.048 Uiso 1 1 calc R U . . .
C16 C 0.6197(4) 0.46083(16) 0.5751(3) 0.0365(6) Uani 1 1 d . . . . .
C4 C 0.8991(5) 0.71716(19) 0.1623(4) 0.0487(8) Uani 1 1 d . . . . .
C6 C 0.7040(5) 0.61958(19) 0.3136(4) 0.0444(7) Uani 1 1 d . . . . .
H6 H 0.585120 0.606381 0.376834 0.053 Uiso 1 1 calc R U . . .
C5 C 0.7246(5) 0.6968(2) 0.2588(4) 0.0510(8) Uani 1 1 d . . . . .
H5 H 0.621352 0.735618 0.286432 0.061 Uiso 1 1 calc R U . . .
C21 C 0.7806(5) 0.5032(2) 0.6604(4) 0.0497(8) Uani 1 1 d . . . . .
H21 H 0.909722 0.518979 0.610842 0.060 Uiso 1 1 calc R U . . .
C15 C 0.5014(5) 0.3111(2) 0.2604(4) 0.0505(8) Uani 1 1 d . . . . .
H15 H 0.407107 0.342531 0.195884 0.061 Uiso 1 1 calc R U . . .
C3 C 1.0552(5) 0.65927(19) 0.1237(4) 0.0466(8) Uani 1 1 d . . . . .
H3 H 1.172457 0.672397 0.058886 0.056 Uiso 1 1 calc R U . . .
C11 C 0.7765(5) 0.29846(19) 0.4683(4) 0.0485(8) Uani 1 1 d . . . . .
H11 H 0.869028 0.321157 0.547297 0.058 Uiso 1 1 calc R U . . .
C17 C 0.4303(5) 0.43739(19) 0.6538(4) 0.0513(8) Uani 1 1 d . . . . .
H17 H 0.319566 0.408278 0.599231 0.062 Uiso 1 1 calc R U . . .
C12 C 0.7789(6) 0.2169(2) 0.4458(4) 0.0598(9) Uani 1 1 d . . . . .
H12 H 0.874577 0.185114 0.508437 0.072 Uiso 1 1 calc R U . . .
C20 C 0.7532(6) 0.5226(2) 0.8188(4) 0.0635(10) Uani 1 1 d . . . . .
H20 H 0.863291 0.551634 0.874206 0.076 Uiso 1 1 calc R U . . .
C14 C 0.5030(6) 0.2290(2) 0.2406(4) 0.0653(10) Uani 1 1 d . . . . .
H14 H 0.408314 0.205410 0.163954 0.078 Uiso 1 1 calc R U . . .
C18 C 0.4048(6) 0.4568(2) 0.8117(4) 0.0621(9) Uani 1 1 d . . . . .
H18 H 0.276984 0.440578 0.862436 0.075 Uiso 1 1 calc R U . . .
C13 C 0.6420(6) 0.1816(2) 0.3323(4) 0.0622(10) Uani 1 1 d . . . . .
H13 H 0.643705 0.126175 0.317799 0.075 Uiso 1 1 calc R U . . .
C19 C 0.5651(6) 0.4995(2) 0.8946(4) 0.0630(10) Uani 1 1 d . . . . .
H19 H 0.546714 0.512617 1.001079 0.076 Uiso 1 1 calc R U . . .
C7 C 1.0763(7) 0.8177(2) 0.0081(6) 0.0862(13) Uani 1 1 d . . . . .
H7A H 1.218890 0.809164 0.060788 0.129 Uiso 1 1 calc R U . . .
H7B H 1.060073 0.873511 -0.019055 0.129 Uiso 1 1 calc R U . . .
H7C H 1.065872 0.785747 -0.087144 0.129 Uiso 1 1 calc R U . . .

loop_
_atom_site_aniso_label
_atom_site_aniso_U_11
_atom_site_aniso_U_22
_atom_site_aniso_U_33
_atom_site_aniso_U_23
_atom_site_aniso_U_13
_atom_site_aniso_U_12
O2 0.0255(9) 0.0507(13) 0.0512(12) 0.0098(10) -0.0037(8) -0.0030(8)
O1 0.0273(10) 0.0466(13) 0.0780(15) 0.0060(11) 0.0073(9) 0.0014(9)
O3 0.0805(16) 0.0428(13) 0.0890(18) 0.0160(13) 0.0248(14) 0.0015(12)
C9 0.0243(13) 0.0395(16) 0.0388(15) 0.0023(13) -0.0009(11) 0.0012(11)
C10 0.0307(14) 0.0406(16) 0.0385(14) -0.0006(13) 0.0031(11) -0.0056(12)
C8 0.0267(13) 0.0412(16) 0.0391(15) -0.0037(13) -0.0021(10) -0.0010(12)
C1 0.0282(13) 0.0414(15) 0.0370(14) -0.0001(13) 0.0003(11) -0.0025(12)
C2 0.0321(14) 0.0453(18) 0.0420(16) 0.0010(14) 0.0042(12) 0.0006(12)
C16 0.0368(13) 0.0343(14) 0.0384(15) 0.0004(12) 0.0029(11) 0.0060(11)
C4 0.0515(18) 0.0404(18) 0.0543(18) 0.0065(15) 0.0024(15) -0.0039(14)
C6 0.0351(15) 0.0469(18) 0.0515(18) -0.0015(15) 0.0084(13) -0.0007(14)
C5 0.0453(18) 0.0404(17) 0.068(2) -0.0019(16) 0.0099(15) 0.0032(14)
C21 0.0438(16) 0.061(2) 0.0439(17) -0.0034(15) -0.0025(13) -0.0033(15)
C15 0.0434(16) 0.052(2) 0.0556(19) -0.0039(16) -0.0082(14) -0.0045(15)
C3 0.0402(16) 0.0531(19) 0.0469(17) 0.0068(15) 0.0051(14) -0.0063(14)
C11 0.0538(17) 0.0436(17) 0.0473(17) -0.0002(15) -0.0087(14) -0.0025(14)
C17 0.0489(17) 0.056(2) 0.0497(18) -0.0011(16) 0.0109(14) -0.0072(15)
C12 0.072(2) 0.046(2) 0.061(2) 0.0070(18) -0.0042(18) 0.0054(17)
C20 0.072(2) 0.067(2) 0.051(2) -0.0109(18) -0.0147(18) 0.0007(18)
C14 0.068(2) 0.055(2) 0.071(2) -0.015(2) -0.0100(19) -0.0139(18)
C18 0.070(2) 0.068(2) 0.050(2) 0.0032(17) 0.0237(17) 0.0029(19)
C13 0.075(2) 0.040(2) 0.072(2) -0.0038(17) 0.004(2) -0.0074(17)
C19 0.084(3) 0.066(2) 0.0398(18) -0.0023(17) 0.0056(17) 0.016(2)
C7 0.103(3) 0.059(3) 0.099(3) 0.032(2) 0.029(3) -0.010(2)

loop_
_atom_type_symbol
_atom_type_description
_atom_type_scat_dispersion_real
_atom_type_scat_dispersion_imag
_atom_type_scat_source
C C 0.0033 0.0016 'International Tables Vol C Tables 4.2.6.8 and 6.1.1.4'
H H 0.0000 0.0000 'International Tables Vol C Tables 4.2.6.8 and 6.1.1.4'
O O 0.0106 0.0060 'International Tables Vol C Tables 4.2.6.8 and 6.1.1.4'

loop_
_geom_angle_atom_site_label_1
_geom_angle_atom_site_label_2
_geom_angle_atom_site_label_3
_geom_angle
_geom_angle_site_symmetry_1
_geom_angle_site_symmetry_3
_geom_angle_publ_flag
C9 O2 H2 109.5 . . ?
C4 O3 C7 117.6(3) . . ?
O2 C9 C10 111.2(2) . . ?
O2 C9 C8 104.5(2) . . ?
O2 C9 C16 111.0(2) . . ?
C10 C9 C8 109.7(2) . . ?
C10 C9 C16 111.0(2) . . ?
C16 C9 C8 109.3(2) . . ?
C15 C10 C9 121.1(2) . . ?
C11 C10 C9 121.5(2) . . ?
C11 C10 C15 117.4(3) . . ?
O1 C8 C9 118.0(2) . . ?
O1 C8 C1 120.7(2) . . ?
C1 C8 C9 121.3(2) . . ?
C2 C1 C8 117.9(2) . . ?
C2 C1 C6 117.6(3) . . ?
C6 C1 C8 124.5(2) . . ?
C1 C2 H2A 119.0 . . ?
C3 C2 C1 122.0(3) . . ?
C3 C2 H2A 119.0 . . ?
C21 C16 C9 123.7(2) . . ?
C21 C16 C17 117.8(3) . . ?
C17 C16 C9 118.4(2) . . ?
O3 C4 C5 115.8(3) . . ?
O3 C4 C3 124.5(3) . . ?
C5 C4 C3 119.7(3) . . ?
C1 C6 H6 119.5 . . ?
C5 C6 C1 121.0(3) . . ?
C5 C6 H6 119.5 . . ?
C4 C5 H5 119.9 . . ?
C6 C5 C4 120.2(3) . . ?
C6 C5 H5 119.9 . . ?
C16 C21 H21 119.5 . . ?
C16 C21 C20 121.0(3) . . ?
C20 C21 H21 119.5 . . ?
C10 C15 H15 119.6 . . ?
C14 C15 C10 120.9(3) . . ?
C14 C15 H15 119.6 . . ?
C2 C3 C4 119.5(3) . . ?
C2 C3 H3 120.3 . . ?
C4 C3 H3 120.3 . . ?
C10 C11 H11 119.4 . . ?
C12 C11 C10 121.1(3) . . ?
C12 C11 H11 119.4 . . ?
C16 C17 H17 119.6 . . ?
C18 C17 C16 120.8(3) . . ?
C18 C17 H17 119.6 . . ?
C11 C12 H12 119.6 . . ?
C13 C12 C11 120.8(3) . . ?
C13 C12 H12 119.6 . . ?
C21 C20 H20 119.7 . . ?
C19 C20 C21 120.5(3) . . ?
C19 C20 H20 119.7 . . ?
C15 C14 H14 119.6 . . ?
C13 C14 C15 120.7(3) . . ?
C13 C14 H14 119.6 . . ?
C17 C18 H18 119.6 . . ?
C19 C18 C17 120.8(3) . . ?
C19 C18 H18 119.6 . . ?
C12 C13 H13 120.5 . . ?
C14 C13 C12 119.1(3) . . ?
C14 C13 H13 120.5 . . ?
C20 C19 H19 120.5 . . ?
C18 C19 C20 119.1(3) . . ?
C18 C19 H19 120.5 . . ?
O3 C7 H7A 109.5 . . ?
O3 C7 H7B 109.5 . . ?
O3 C7 H7C 109.5 . . ?
H7A C7 H7B 109.5 . . ?
H7A C7 H7C 109.5 . . ?
H7B C7 H7C 109.5 . . ?

loop_
_geom_bond_atom_site_label_1
_geom_bond_atom_site_label_2
_geom_bond_distance
_geom_bond_site_symmetry_2
_geom_bond_publ_flag
O2 H2 0.8200 . ?
O2 C9 1.420(3) . ?
O1 C8 1.215(3) . ?
O3 C4 1.356(4) . ?
O3 C7 1.433(5) . ?
C9 C10 1.530(4) . ?
C9 C8 1.554(4) . ?
C9 C16 1.532(4) . ?
C10 C15 1.388(4) . ?
C10 C11 1.385(4) . ?
C8 C1 1.483(4) . ?
C1 C2 1.389(4) . ?
C1 C6 1.402(4) . ?
C2 H2A 0.9300 . ?
C2 C3 1.371(4) . ?
C16 C21 1.376(4) . ?
C16 C17 1.390(4) . ?
C4 C5 1.388(4) . ?
C4 C3 1.389(4) . ?
C6 H6 0.9300 . ?
C6 C5 1.370(4) . ?
C5 H5 0.9300 . ?
C21 H21 0.9300 . ?
C21 C20 1.383(5) . ?
C15 H15 0.9300 . ?
C15 C14 1.376(5) . ?
C3 H3 0.9300 . ?
C11 H11 0.9300 . ?
C11 C12 1.369(4) . ?
C17 H17 0.9300 . ?
C17 C18 1.377(5) . ?
C12 H12 0.9300 . ?
C12 C13 1.368(5) . ?
C20 H20 0.9300 . ?
C20 C19 1.370(5) . ?
C14 H14 0.9300 . ?
C14 C13 1.365(5) . ?
C18 H18 0.9300 . ?
C18 C19 1.367(5) . ?
C13 H13 0.9300 . ?
C19 H19 0.9300 . ?
C7 H7A 0.9600 . ?
C7 H7B 0.9600 . ?
C7 H7C 0.9600 . ?

loop_
_geom_torsion_atom_site_label_1
_geom_torsion_atom_site_label_2
_geom_torsion_atom_site_label_3
_geom_torsion_atom_site_label_4
_geom_torsion
_geom_torsion_site_symmetry_1
_geom_torsion_site_symmetry_2
_geom_torsion_site_symmetry_3
_geom_torsion_site_symmetry_4
_geom_torsion_publ_flag
O2 C9 C10 C15 7.8(3) . . . . ?
O2 C9 C10 C11 -171.9(2) . . . . ?
O2 C9 C8 O1 -147.4(2) . . . . ?
O2 C9 C8 C1 34.1(3) . . . . ?
O2 C9 C16 C21 -117.8(3) . . . . ?
O2 C9 C16 C17 61.5(3) . . . . ?
O1 C8 C1 C2 18.3(4) . . . . ?
O1 C8 C1 C6 -159.4(3) . . . . ?
O3 C4 C5 C6 179.1(3) . . . . ?
O3 C4 C3 C2 179.7(3) . . . . ?
C9 C10 C15 C14 -179.6(3) . . . . ?
C9 C10 C11 C12 -179.4(3) . . . . ?
C9 C8 C1 C2 -163.3(2) . . . . ?
C9 C8 C1 C6 19.0(4) . . . . ?
C9 C16 C21 C20 178.5(3) . . . . ?
C9 C16 C17 C18 -178.8(3) . . . . ?
C10 C9 C8 O1 -28.2(3) . . . . ?
C10 C9 C8 C1 153.4(2) . . . . ?
C10 C9 C16 C21 118.1(3) . . . . ?
C10 C9 C16 C17 -62.6(3) . . . . ?
C10 C15 C14 C13 -0.9(5) . . . . ?
C10 C11 C12 C13 -1.1(5) . . . . ?
C8 C9 C10 C15 -107.3(3) . . . . ?
C8 C9 C10 C11 73.0(3) . . . . ?
C8 C9 C16 C21 -3.0(4) . . . . ?
C8 C9 C16 C17 176.3(2) . . . . ?
C8 C1 C2 C3 -179.6(3) . . . . ?
C8 C1 C6 C5 178.2(3) . . . . ?
C1 C2 C3 C4 1.6(4) . . . . ?
C1 C6 C5 C4 1.0(5) . . . . ?
C2 C1 C6 C5 0.4(4) . . . . ?
C16 C9 C10 C15 131.8(3) . . . . ?
C16 C9 C10 C11 -47.8(3) . . . . ?
C16 C9 C8 O1 93.8(3) . . . . ?
C16 C9 C8 C1 -84.7(3) . . . . ?
C16 C21 C20 C19 0.5(5) . . . . ?
C16 C17 C18 C19 0.0(5) . . . . ?
C6 C1 C2 C3 -1.7(4) . . . . ?
C5 C4 C3 C2 -0.1(4) . . . . ?
C21 C16 C17 C18 0.6(5) . . . . ?
C21 C20 C19 C18 0.1(5) . . . . ?
C15 C10 C11 C12 0.9(4) . . . . ?
C15 C14 C13 C12 0.7(5) . . . . ?
C3 C4 C5 C6 -1.1(5) . . . . ?
C11 C10 C15 C14 0.1(4) . . . . ?
C11 C12 C13 C14 0.3(5) . . . . ?
C17 C16 C21 C20 -0.8(5) . . . . ?
C17 C18 C19 C20 -0.3(5) . . . . ?
C7 O3 C4 C5 -178.0(3) . . . . ?
C7 O3 C4 C3 2.2(5) . . . . ?
